data_1555088
loop_
_publ_author_name
'Yu, Yang'
'Zhang, Yan'
'Wang, Zhuo'
'Liang, Yong-Xin'
'Zhao, Yu-Long'

_publ_section_title
;
 A rhodium-catalyzed three-component reaction of arylisocyanides,
 trifluorodiazoethane, and activated methylene isocyanides or azomethine
 ylides: an efficient synthesis of trifluoroethyl-substituted imidazoles
;
_journal_issue 21
_journal_name_full 'Organic Chemistry Frontiers'
_journal_page_first 3657
_journal_paper_doi 10.1039/C9QO00856J
_journal_volume 6
_journal_year 2019
_chemical_formula_sum 'C26 H20 Cl F3 N2 O2'
_chemical_formula_weight 484.89
_space_group_crystal_system monoclinic
_space_group_IT_number 9
_space_group_name_Hall 'C -2yc'
_space_group_name_H-M_alt 'C 1 c 1'
_atom_sites_solution_hydrogens geom
_audit_creation_method SHELXL-2014/7
_audit_update_record
;
2019-09-07 deposited with the CCDC.	2019-09-17 downloaded from the CCDC.
;
_cell_angle_alpha 90
_cell_angle_beta 100.172(8)
_cell_angle_gamma 90
_cell_formula_units_Z 4
_cell_length_a 7.2179(10)
_cell_length_b 17.509(2)
_cell_length_c 18.867(3)
_cell_measurement_reflns_used 4608
_cell_measurement_temperature 293(2)
_cell_measurement_theta_max 68.39
_cell_measurement_theta_min 4.76
_cell_volume 2346.9(6)
_computing_cell_refinement 'Bruker SMART'
_computing_data_collection 'Bruker SMART'
_computing_data_reduction 'Bruker SAINT'
_computing_molecular_graphics 'Bruker SHELXTL'
_computing_publication_material 'Bruker SHELXTL'
_computing_structure_refinement 'SHELXL-2014/7 (Sheldrick, 2014)'
_computing_structure_solution 'Bruker SHELXTL'
_diffrn_ambient_temperature 293(2)
_diffrn_measured_fraction_theta_full 0.972
_diffrn_measured_fraction_theta_max 0.972
_diffrn_measurement_device_type 'CCD area detector'
_diffrn_measurement_method 'phi and omega scans'
_diffrn_radiation_type CuK\a
_diffrn_radiation_wavelength 1.54178
_diffrn_reflns_av_R_equivalents 0.0402
_diffrn_reflns_av_unetI/netI 0.0651
_diffrn_reflns_Laue_measured_fraction_full 0.972
_diffrn_reflns_Laue_measured_fraction_max 0.972
_diffrn_reflns_limit_h_max 7
_diffrn_reflns_limit_h_min -8
_diffrn_reflns_limit_k_max 20
_diffrn_reflns_limit_k_min -20
_diffrn_reflns_limit_l_max 22
_diffrn_reflns_limit_l_min -22
_diffrn_reflns_number 6736
_diffrn_reflns_point_group_measured_fraction_full 0.760
_diffrn_reflns_point_group_measured_fraction_max 0.760
_diffrn_reflns_theta_full 67.089
_diffrn_reflns_theta_max 67.089
_diffrn_reflns_theta_min 4.762
_exptl_absorpt_coefficient_mu 1.881
_exptl_absorpt_correction_T_max 0.844
_exptl_absorpt_correction_T_min 0.754
_exptl_absorpt_correction_type multi-scan
_exptl_absorpt_process_details sadabs
_exptl_crystal_colour white
_exptl_crystal_density_diffrn 1.372
_exptl_crystal_description block
_exptl_crystal_F_000 1000
_exptl_crystal_size_max 0.15
_exptl_crystal_size_mid 0.13
_exptl_crystal_size_min 0.09
_refine_diff_density_max 0.183
_refine_diff_density_min -0.257
_refine_diff_density_rms 0.046
_refine_ls_abs_structure_details
;
 Flack x determined using 826 quotients [(I+)-(I-)]/[(I+)+(I-)]
 (Parsons, Flack and Wagner, Acta Cryst. B69 (2013) 249-259).
;
_refine_ls_abs_structure_Flack 0.030(13)
_refine_ls_extinction_coef 0.00140(18)
_refine_ls_extinction_expression Fc^*^=kFc[1+0.001xFc^2^\l^3^/sin(2\q)]^-1/4^
_refine_ls_extinction_method 'SHELXL-2014/7 (Sheldrick 2014'
_refine_ls_goodness_of_fit_ref 1.091
_refine_ls_hydrogen_treatment constr
_refine_ls_matrix_type full
_refine_ls_number_parameters 309
_refine_ls_number_reflns 3193
_refine_ls_number_restraints 2
_refine_ls_restrained_S_all 1.091
_refine_ls_R_factor_all 0.0619
_refine_ls_R_factor_gt 0.0420
_refine_ls_shift/su_max 0.000
_refine_ls_shift/su_mean 0.000
_refine_ls_structure_factor_coef Fsqd
_refine_ls_weighting_details 'w=1/[\s^2^(Fo^2^)+(0.0288P)^2^+1.4604P] where P=(Fo^2^+2Fc^2^)/3'
_refine_ls_weighting_scheme calc
_refine_ls_wR_factor_gt 0.0952
_refine_ls_wR_factor_ref 0.1026
_reflns_Friedel_coverage 0.558
_reflns_Friedel_fraction_full 0.546
_reflns_Friedel_fraction_max 0.546
_reflns_number_gt 2677
_reflns_number_total 3193
_reflns_threshold_expression 'I > 2\s(I)'
_cod_data_source_file c9qo00856j2.cif
_cod_data_source_block zhaoyl190513_1_0m
_cod_original_sg_symbol_H-M 'C c'
_cod_database_code 1555088
_shelx_shelxl_version_number 2014/7
_shelx_space_group_comment
;
The symmetry employed for this shelxl refinement is uniquely defined
by the following loop, which should always be used as a source of
symmetry information in preference to the above space-group names.
They are only intended as comments.
;

loop_
_space_group_symop_operation_xyz
'x, y, z'
'x, -y, z+1/2'
'x+1/2, y+1/2, z'
'x+1/2, -y+1/2, z+1/2'

loop_
_atom_site_label
_atom_site_type_symbol
_atom_site_fract_x
_atom_site_fract_y
_atom_site_fract_z
_atom_site_U_iso_or_equiv
_atom_site_adp_type
_atom_site_occupancy
_atom_site_site_symmetry_order
_atom_site_calc_flag
_atom_site_refinement_flags_posn
_atom_site_refinement_flags_adp
C1 C 1.4327(8) 1.2604(3) 0.1711(3) 0.0495(13) Uani 1 1 d . .
H1 H 1.4813 1.2961 0.2059 0.059 Uiso 1 1 calc R U
C2 C 1.2856(7) 1.2137(2) 0.1822(3) 0.0432(12) Uani 1 1 d . .
H2 H 1.2353 1.2187 0.2241 0.052 Uiso 1 1 calc R U
C3 C 1.2126(6) 1.1591(2) 0.1309(2) 0.0346(10) Uani 1 1 d . .
C4 C 1.2884(7) 1.1551(3) 0.0687(3) 0.0456(12) Uani 1 1 d . .
H4 H 1.2403 1.1197 0.0334 0.055 Uiso 1 1 calc R U
C5 C 1.4341(8) 1.2024(3) 0.0576(3) 0.0518(13) Uani 1 1 d . .
H5 H 1.4825 1.1990 0.0152 0.062 Uiso 1 1 calc R U
C6 C 1.5072(8) 1.2546(3) 0.1096(3) 0.0556(14) Uani 1 1 d . .
H6 H 1.6069 1.2859 0.1030 0.067 Uiso 1 1 calc R U
C7 C 1.0617(6) 1.1058(2) 0.1452(2) 0.0354(11) Uani 1 1 d . .
C8 C 1.0754(7) 1.0281(3) 0.1295(3) 0.0479(13) Uani 1 1 d . .
H8 H 1.1736 1.0109 0.1077 0.058 Uiso 1 1 calc R U
C9 C 0.9440(7) 0.9768(3) 0.1461(3) 0.0455(12) Uani 1 1 d . .
H9 H 0.9549 0.9251 0.1361 0.055 Uiso 1 1 calc R U
C10 C 0.7972(6) 1.0022(2) 0.1774(2) 0.0341(10) Uani 1 1 d . .
C11 C 0.7772(7) 1.0788(2) 0.1911(2) 0.0380(10) Uani 1 1 d . .
H11 H 0.6754 1.0959 0.2108 0.046 Uiso 1 1 calc R U
C12 C 0.9110(7) 1.1305(3) 0.1751(2) 0.0392(11) Uani 1 1 d . .
H12 H 0.8985 1.1821 0.1846 0.047 Uiso 1 1 calc R U
C13 C 0.5018(7) 0.9749(3) 0.0369(2) 0.0393(11) Uani 1 1 d . .
H13 H 0.5291 1.0199 0.0628 0.047 Uiso 1 1 calc R U
C14 C 0.4566(7) 0.9778(3) -0.0367(3) 0.0436(12) Uani 1 1 d . .
H14 H 0.4502 1.0245 -0.0606 0.052 Uiso 1 1 calc R U
C15 C 0.4206(7) 0.9108(3) -0.0751(3) 0.0430(12) Uani 1 1 d . .
C16 C 0.4285(8) 0.8411(3) -0.0400(3) 0.0485(13) Uani 1 1 d . .
H16 H 0.4051 0.7962 -0.0663 0.058 Uiso 1 1 calc R U
C17 C 0.4709(7) 0.8387(3) 0.0337(2) 0.0424(12) Uani 1 1 d . .
H17 H 0.4752 0.7919 0.0573 0.051 Uiso 1 1 calc R U
C18 C 0.5076(6) 0.9058(3) 0.0737(2) 0.0356(11) Uani 1 1 d . .
C19 C 0.5409(6) 0.9012(2) 0.1525(2) 0.0330(10) Uani 1 1 d . .
C20 C 0.5203(6) 0.8697(2) 0.2606(2) 0.0359(10) Uani 1 1 d . .
C21 C 0.6532(6) 0.9270(2) 0.2666(2) 0.0346(10) Uani 1 1 d . .
C22 C 0.7707(7) 0.9606(3) 0.3320(3) 0.0416(12) Uani 1 1 d . .
H22A H 0.8017 1.0129 0.3215 0.050 Uiso 1 1 calc R U
H22B H 0.6974 0.9621 0.3704 0.050 Uiso 1 1 calc R U
C23 C 0.9485(9) 0.9180(4) 0.3576(3) 0.0629(16) Uani 1 1 d . .
C24 C 0.4566(6) 0.8304(3) 0.3203(2) 0.0385(11) Uani 1 1 d . .
C25 C 0.2763(8) 0.7275(3) 0.3548(3) 0.0530(14) Uani 1 1 d . .
H25A H 0.1611 0.7014 0.3338 0.064 Uiso 1 1 calc R U
H25B H 0.2469 0.7628 0.3909 0.064 Uiso 1 1 calc R U
C26 C 0.4146(9) 0.6711(3) 0.3895(3) 0.0648(16) Uani 1 1 d . .
H26A H 0.5163 0.6971 0.4196 0.097 Uiso 1 1 calc R U
H26B H 0.4628 0.6427 0.3531 0.097 Uiso 1 1 calc R U
H26C H 0.3550 0.6368 0.4182 0.097 Uiso 1 1 calc R U
Cl1 Cl 0.36157(18) 0.91423(9) -0.16831(7) 0.0647(4) Uani 1 1 d . .
F1 F 1.0441(6) 0.9497(3) 0.4166(2) 0.1061(15) Uani 1 1 d . .
F2 F 1.0633(5) 0.9152(3) 0.3097(2) 0.0948(13) Uani 1 1 d . .
F3 F 0.9171(6) 0.8455(2) 0.3736(3) 0.1074(16) Uani 1 1 d . .
N1 N 0.6655(5) 0.9474(2) 0.19781(19) 0.0353(9) Uani 1 1 d . .
N2 N 0.4532(5) 0.8542(2) 0.18918(19) 0.0355(9) Uani 1 1 d . .
O1 O 0.4945(6) 0.8502(2) 0.38261(18) 0.0565(10) Uani 1 1 d . .
O2 O 0.3484(5) 0.77025(18) 0.29849(18) 0.0478(9) Uani 1 1 d . .

loop_
_atom_site_aniso_label
_atom_site_aniso_U_11
_atom_site_aniso_U_22
_atom_site_aniso_U_33
_atom_site_aniso_U_23
_atom_site_aniso_U_13
_atom_site_aniso_U_12
C1 0.053(3) 0.037(3) 0.056(3) -0.001(2) 0.001(3) -0.012(2)
C2 0.052(3) 0.037(3) 0.040(2) 0.001(2) 0.007(2) -0.003(2)
C3 0.036(2) 0.032(2) 0.036(2) 0.0038(19) 0.0073(19) 0.002(2)
C4 0.048(3) 0.042(3) 0.046(3) 0.000(2) 0.007(2) -0.008(2)
C5 0.053(3) 0.050(3) 0.058(3) 0.009(3) 0.025(3) -0.003(3)
C6 0.046(3) 0.043(3) 0.078(4) 0.013(3) 0.012(3) -0.012(3)
C7 0.037(3) 0.033(2) 0.036(2) 0.0007(19) 0.007(2) -0.002(2)
C8 0.046(3) 0.034(3) 0.070(3) -0.002(2) 0.025(3) 0.003(2)
C9 0.049(3) 0.026(2) 0.068(3) -0.006(2) 0.028(3) -0.002(2)
C10 0.032(2) 0.034(2) 0.037(2) 0.0013(18) 0.0082(19) -0.004(2)
C11 0.037(2) 0.033(2) 0.046(3) -0.005(2) 0.012(2) 0.000(2)
C12 0.046(3) 0.029(2) 0.044(3) -0.003(2) 0.010(2) -0.001(2)
C13 0.042(3) 0.040(3) 0.038(2) -0.002(2) 0.012(2) 0.002(2)
C14 0.046(3) 0.040(3) 0.045(3) 0.004(2) 0.008(2) 0.001(2)
C15 0.039(3) 0.057(3) 0.034(2) -0.001(2) 0.009(2) 0.005(2)
C16 0.055(3) 0.045(3) 0.044(3) -0.013(2) 0.003(2) 0.003(3)
C17 0.050(3) 0.038(3) 0.040(3) 0.000(2) 0.009(2) 0.000(2)
C18 0.033(2) 0.036(2) 0.038(2) 0.000(2) 0.009(2) 0.000(2)
C19 0.032(2) 0.030(2) 0.036(2) -0.0016(18) 0.004(2) -0.002(2)
C20 0.036(2) 0.035(2) 0.037(2) -0.0035(19) 0.006(2) -0.006(2)
C21 0.034(2) 0.034(2) 0.037(2) 0.0012(19) 0.009(2) 0.000(2)
C22 0.047(3) 0.037(3) 0.039(2) -0.003(2) 0.003(2) -0.010(2)
C23 0.056(4) 0.065(4) 0.061(4) 0.006(3) -0.008(3) -0.006(3)
C24 0.041(3) 0.038(3) 0.038(3) 0.000(2) 0.012(2) -0.003(2)
C25 0.054(3) 0.053(3) 0.055(3) 0.006(3) 0.016(3) -0.017(3)
C26 0.075(4) 0.049(3) 0.073(4) 0.004(3) 0.021(3) 0.000(3)
Cl1 0.0762(9) 0.0822(10) 0.0345(6) -0.0024(7) 0.0063(6) 0.0004(8)
F1 0.084(3) 0.140(4) 0.075(3) -0.003(2) -0.038(2) -0.009(3)
F2 0.053(2) 0.135(4) 0.097(3) 0.003(3) 0.015(2) 0.018(2)
F3 0.084(3) 0.070(2) 0.157(4) 0.044(3) -0.009(3) 0.011(2)
N1 0.033(2) 0.0324(19) 0.040(2) 0.0018(16) 0.0048(17) -0.0066(17)
N2 0.035(2) 0.038(2) 0.036(2) -0.0034(16) 0.0106(17) -0.0056(18)
O1 0.081(3) 0.053(2) 0.0375(18) -0.0065(16) 0.0179(18) -0.022(2)
O2 0.057(2) 0.0458(19) 0.0431(17) -0.0020(15) 0.0144(16) -0.0212(17)

loop_
_atom_type_symbol
_atom_type_description
_atom_type_scat_dispersion_real
_atom_type_scat_dispersion_imag
_atom_type_scat_source
C C 0.0181 0.0091 'International Tables Vol C Tables 4.2.6.8 and 6.1.1.4'
H H 0.0000 0.0000 'International Tables Vol C Tables 4.2.6.8 and 6.1.1.4'
N N 0.0311 0.0180 'International Tables Vol C Tables 4.2.6.8 and 6.1.1.4'
O O 0.0492 0.0322 'International Tables Vol C Tables 4.2.6.8 and 6.1.1.4'
Cl Cl 0.3639 0.7018 'International Tables Vol C Tables 4.2.6.8 and 6.1.1.4'
F F 0.0727 0.0534 'International Tables Vol C Tables 4.2.6.8 and 6.1.1.4'

loop_
_geom_angle_atom_site_label_1
_geom_angle_atom_site_label_2
_geom_angle_atom_site_label_3
_geom_angle
C6 C1 C2 120.9(5)
C6 C1 H1 119.6
C2 C1 H1 119.6
C1 C2 C3 120.3(5)
C1 C2 H2 119.9
C3 C2 H2 119.9
C4 C3 C2 117.8(4)
C4 C3 C7 122.2(4)
C2 C3 C7 120.0(4)
C3 C4 C5 121.6(5)
C3 C4 H4 119.2
C5 C4 H4 119.2
C6 C5 C4 119.7(5)
C6 C5 H5 120.1
C4 C5 H5 120.1
C1 C6 C5 119.7(5)
C1 C6 H6 120.1
C5 C6 H6 120.1
C12 C7 C8 118.8(4)
C12 C7 C3 122.0(4)
C8 C7 C3 119.2(4)
C9 C8 C7 120.5(5)
C9 C8 H8 119.8
C7 C8 H8 119.8
C10 C9 C8 119.9(4)
C10 C9 H9 120.0
C8 C9 H9 120.0
C9 C10 C11 120.7(4)
C9 C10 N1 119.4(4)
C11 C10 N1 119.9(4)
C10 C11 C12 119.4(5)
C10 C11 H11 120.3
C12 C11 H11 120.3
C7 C12 C11 120.7(4)
C7 C12 H12 119.6
C11 C12 H12 119.6
C14 C13 C18 121.2(4)
C14 C13 H13 119.4
C18 C13 H13 119.4
C13 C14 C15 119.3(5)
C13 C14 H14 120.4
C15 C14 H14 120.4
C14 C15 C16 120.8(5)
C14 C15 Cl1 119.5(4)
C16 C15 Cl1 119.8(4)
C17 C16 C15 119.7(5)
C17 C16 H16 120.2
C15 C16 H16 120.2
C16 C17 C18 120.6(5)
C16 C17 H17 119.7
C18 C17 H17 119.7
C13 C18 C17 118.4(4)
C13 C18 C19 122.6(4)
C17 C18 C19 118.9(4)
N2 C19 N1 111.3(4)
N2 C19 C18 124.3(4)
N1 C19 C18 124.4(4)
N2 C20 C21 110.1(4)
N2 C20 C24 123.9(4)
C21 C20 C24 126.0(4)
N1 C21 C20 105.9(4)
N1 C21 C22 124.1(4)
C20 C21 C22 130.0(4)
C23 C22 C21 113.8(4)
C23 C22 H22A 108.8
C21 C22 H22A 108.8
C23 C22 H22B 108.8
C21 C22 H22B 108.8
H22A C22 H22B 107.7
F1 C23 F2 107.0(5)
F1 C23 F3 107.1(5)
F2 C23 F3 105.6(6)
F1 C23 C22 110.8(5)
F2 C23 C22 113.7(5)
F3 C23 C22 112.3(5)
O1 C24 O2 123.2(4)
O1 C24 C20 124.5(4)
O2 C24 C20 112.3(4)
O2 C25 C26 111.3(4)
O2 C25 H25A 109.4
C26 C25 H25A 109.4
O2 C25 H25B 109.4
C26 C25 H25B 109.4
H25A C25 H25B 108.0
C25 C26 H26A 109.5
C25 C26 H26B 109.5
H26A C26 H26B 109.5
C25 C26 H26C 109.5
H26A C26 H26C 109.5
H26B C26 H26C 109.5
C21 N1 C19 106.8(4)
C21 N1 C10 125.6(3)
C19 N1 C10 127.3(4)
C19 N2 C20 105.9(4)
C24 O2 C25 116.2(4)

loop_
_geom_bond_atom_site_label_1
_geom_bond_atom_site_label_2
_geom_bond_distance
C1 C6 1.364(8)
C1 C2 1.385(7)
C1 H1 0.9300
C2 C3 1.397(6)
C2 H2 0.9300
C3 C4 1.381(6)
C3 C7 1.495(6)
C4 C5 1.384(7)
C4 H4 0.9300
C5 C6 1.376(8)
C5 H5 0.9300
C6 H6 0.9300
C7 C12 1.380(7)
C7 C8 1.400(6)
C8 C9 1.382(7)
C8 H8 0.9300
C9 C10 1.375(7)
C9 H9 0.9300
C10 C11 1.378(6)
C10 N1 1.450(6)
C11 C12 1.395(7)
C11 H11 0.9300
C12 H12 0.9300
C13 C14 1.372(7)
C13 C18 1.391(6)
C13 H13 0.9300
C14 C15 1.378(7)
C14 H14 0.9300
C15 C16 1.385(7)
C15 Cl1 1.736(5)
C16 C17 1.371(7)
C16 H16 0.9300
C17 C18 1.396(6)
C17 H17 0.9300
C18 C19 1.466(6)
C19 N2 1.308(6)
C19 N1 1.387(5)
C20 N2 1.375(6)
C20 C21 1.379(6)
C20 C24 1.463(6)
C21 N1 1.364(5)
C21 C22 1.489(6)
C22 C23 1.489(8)
C22 H22A 0.9700
C22 H22B 0.9700
C23 F1 1.323(7)
C23 F2 1.332(8)
C23 F3 1.333(6)
C24 O1 1.209(5)
C24 O2 1.332(5)
C25 O2 1.469(6)
C25 C26 1.472(8)
C25 H25A 0.9700
C25 H25B 0.9700
C26 H26A 0.9600
C26 H26B 0.9600
C26 H26C 0.9600
